data_4341155
loop_
_publ_author_name
'Forbes, Scott'
'Tseng, Yu-Chih'
'Mozharivskyj, Yurij'

_publ_section_title
;
 Crystal Cluster Growth and Physical Properties of the EuSbSe3 and EuBiSe3
 Phases.
;
_journal_issue 3
_journal_name_full 'Inorganic chemistry'
_journal_page_first 815
_journal_page_last 820
_journal_paper_doi 10.1021/ic501808y
_journal_volume 54
_journal_year 2015
_chemical_formula_sum 'Bi Eu Se3'
_chemical_formula_weight 597.82
_chemical_name_systematic
; 
 ? 
;
_space_group_IT_number 19
_symmetry_cell_setting orthorhombic
_symmetry_space_group_name_Hall 'P 2ac 2ab'
_symmetry_space_group_name_H-M 'P 21 21 21'
_atom_sites_solution_hydrogens none
_atom_sites_solution_primary direct
_atom_sites_solution_secondary difmap
_audit_creation_method SHELXL-97
_cell_angle_alpha 90.00
_cell_angle_beta 90.00
_cell_angle_gamma 90.00
_cell_formula_units_Z 16
_cell_length_a 33.329(7)
_cell_length_b 15.599(3)
_cell_length_c 4.2237(8)
_cell_measurement_reflns_used 25874
_cell_measurement_temperature 293(2)
_cell_measurement_theta_max 34.60
_cell_measurement_theta_min 2.75
_cell_volume 2195.9(8)
_computing_cell_refinement X-Area
_computing_data_collection X-Area
_computing_data_reduction X-Red32
_computing_publication_material 'SHELXL-97 (Sheldrick, 1997)'
_computing_structure_refinement 'SHELXL-97 (Sheldrick, 1997)'
_computing_structure_solution 'SHELXS-97 (Sheldrick, 1990)'
_diffrn_ambient_temperature 293(2)
_diffrn_measured_fraction_theta_full 0.992
_diffrn_measured_fraction_theta_max 0.992
_diffrn_measurement_device_type STOE
_diffrn_measurement_method Omega/Phi
_diffrn_radiation_monochromator graphite
_diffrn_radiation_source 'fine-focus sealed tube'
_diffrn_radiation_type MoK\a
_diffrn_radiation_wavelength 0.71073
_diffrn_reflns_av_R_equivalents 0.1176
_diffrn_reflns_av_sigmaI/netI 0.1715
_diffrn_reflns_limit_h_max 53
_diffrn_reflns_limit_h_min -52
_diffrn_reflns_limit_k_max 24
_diffrn_reflns_limit_k_min -24
_diffrn_reflns_limit_l_max 4
_diffrn_reflns_limit_l_min -6
_diffrn_reflns_number 25809
_diffrn_reflns_theta_full 34.64
_diffrn_reflns_theta_max 34.64
_diffrn_reflns_theta_min 2.25
_exptl_absorpt_coefficient_mu 63.049
_exptl_absorpt_correction_T_max 0.3069
_exptl_absorpt_correction_T_min 0.0343
_exptl_absorpt_correction_type numerical
_exptl_absorpt_process_details 'STOE & Cie GmbH, 2004'
_exptl_crystal_colour Black
_exptl_crystal_density_diffrn 7.233
_exptl_crystal_density_method 'not measured'
_exptl_crystal_description Rod
_exptl_crystal_F_000 3968
_exptl_crystal_size_max 0.0784
_exptl_crystal_size_mid 0.0274
_exptl_crystal_size_min 0.0198
_refine_diff_density_max 3.199
_refine_diff_density_min -3.276
_refine_diff_density_rms 0.836
_refine_ls_abs_structure_details 'Flack H D (1983), Acta Cryst. A39, 876-881'
_refine_ls_abs_structure_Flack -0.007(16)
_refine_ls_extinction_coef 0.00047(2)
_refine_ls_extinction_expression Fc^*^=kFc[1+0.001xFc^2^\l^3^/sin(2\q)]^-1/4^
_refine_ls_extinction_method SHELXL
_refine_ls_goodness_of_fit_ref 0.853
_refine_ls_hydrogen_treatment none
_refine_ls_matrix_type full
_refine_ls_number_parameters 182
_refine_ls_number_reflns 9326
_refine_ls_number_restraints 0
_refine_ls_restrained_S_all 0.853
_refine_ls_R_factor_all 0.1357
_refine_ls_R_factor_gt 0.0603
_refine_ls_shift/su_max 0.001
_refine_ls_shift/su_mean 0.000
_refine_ls_structure_factor_coef Fsqd
_refine_ls_weighting_details 'calc w=1/[\s^2^(Fo^2^)+(0.0447P)^2^+0.0000P] where P=(Fo^2^+2Fc^2^)/3'
_refine_ls_weighting_scheme calc
_refine_ls_wR_factor_gt 0.1078
_refine_ls_wR_factor_ref 0.1335
_reflns_number_gt 4769
_reflns_number_total 9326
_reflns_threshold_expression >2sigma(I)
_cod_data_source_file ic501808y_si_003.cif
_cod_data_source_block p212121new
_cod_depositor_comments
;
The following automatic conversions were performed:

'_symmetry_cell_setting' value 'Orthorhombic' changed to
'orthorhombic' according to
/home/saulius/struct/COD-crude-data--automatic-downloads/rss-feeds/ACS/lib/dictionaries/cif_core.dic
dictionary named 'cif_core.dic' version 2.4.2 from
2011-04-26.

'_exptl_absorpt_correction_type' value 'Numerical'
changed to 'numerical' according to
/home/saulius/struct/COD-crude-data--automatic-downloads/rss-feeds/ACS/lib/dictionaries/cif_core.dic
dictionary named 'cif_core.dic' version 2.4.2 from 2011-04-26.

Automatic conversion script
Id: cif_fix_values 2281 2013-09-26 08:29:07Z andrius 

 Adding full bibliography for 4341155--4341156.cif.
;
_cod_original_cell_volume 2195.9(7)
_cod_original_sg_symbol_H-M P212121
_cod_database_code 4341155

loop_
_symmetry_equiv_pos_as_xyz
'x, y, z'
'-x+1/2, -y, z+1/2'
'-x, y+1/2, -z+1/2'
'x+1/2, -y+1/2, -z'

loop_
_atom_site_label
_atom_site_type_symbol
_atom_site_fract_x
_atom_site_fract_y
_atom_site_fract_z
_atom_site_U_iso_or_equiv
_atom_site_adp_type
_atom_site_occupancy
_atom_site_symmetry_multiplicity
_atom_site_calc_flag
Bi1 Bi 0.86041(3) 0.94844(6) 0.9860(3) 0.01805(16) Uani 1 1 d
Bi2 Bi 0.73486(3) 0.87836(6) 0.9840(3) 0.01826(17) Uani 1 1 d
Bi3 Bi 0.52162(3) 0.95250(5) 0.4886(3) 0.01729(16) Uani 1 1 d
Bi4 Bi 0.61027(3) 0.80340(5) 0.9792(3) 0.01716(17) Uani 1 1 d
Eu1 Eu 0.57691(3) 0.56339(7) 0.4912(4) 0.0164(2) Uani 1 1 d
Eu2 Eu 0.29672(4) 0.13280(7) 0.0221(3) 0.0162(2) Uani 1 1 d
Eu3 Eu 0.32686(4) 0.78421(8) 0.5525(3) 0.0154(2) Uani 1 1 d
Eu4 Eu 0.54232(4) 0.21348(9) 0.9837(4) 0.0229(2) Uani 1 1 d
Se1 Se 0.58204(8) 0.01149(17) 0.9581(6) 0.0183(5) Uani 1 1 d
Se2 Se 0.67854(8) 0.84784(17) 0.4683(7) 0.0186(5) Uani 1 1 d
Se3 Se 0.79966(8) 0.91526(16) 0.4586(6) 0.0161(4) Uani 1 1 d
Se4 Se 0.28636(6) 0.97847(14) 0.5008(8) 0.0159(4) Uani 1 1 d
Se5 Se 0.63556(7) 0.64246(14) 0.9751(6) 0.0146(4) Uani 1 1 d
Se6 Se 0.25894(7) 0.78392(15) 0.0345(6) 0.0146(4) Uani 1 1 d
Se7 Se 0.44190(7) 0.26755(15) 0.0248(7) 0.0170(4) Uani 1 1 d
Se8 Se 0.38736(7) 0.71370(15) 0.0341(6) 0.0160(4) Uani 1 1 d
Se9 Se 0.39780(7) 0.91694(13) 0.5112(8) 0.0164(4) Uani 1 1 d
Se10 Se 0.51070(7) 0.61347(14) 1.0038(7) 0.0157(4) Uani 1 1 d
Se11 Se 0.47241(8) 0.88675(16) 0.9491(5) 0.0157(4) Uani 1 1 d
Se12 Se 0.34208(8) 0.94439(18) 1.1479(5) 0.0151(4) Uani 1 1 d

loop_
_atom_site_aniso_label
_atom_site_aniso_U_11
_atom_site_aniso_U_22
_atom_site_aniso_U_33
_atom_site_aniso_U_23
_atom_site_aniso_U_13
_atom_site_aniso_U_12
Bi1 0.0184(4) 0.0174(3) 0.0184(4) 0.0001(5) -0.0006(4) -0.0011(3)
Bi2 0.0183(4) 0.0171(3) 0.0194(4) -0.0003(4) 0.0005(4) 0.0007(3)
Bi3 0.0154(3) 0.0191(3) 0.0174(3) 0.0010(5) 0.0007(4) 0.0015(3)
Bi4 0.0186(4) 0.0153(3) 0.0176(4) 0.0001(4) -0.0007(4) 0.0014(3)
Eu1 0.0158(5) 0.0178(4) 0.0156(4) 0.0018(6) -0.0008(6) -0.0008(4)
Eu2 0.0147(5) 0.0198(5) 0.0143(5) 0.0001(5) 0.0002(5) 0.0008(4)
Eu3 0.0141(5) 0.0178(5) 0.0143(5) 0.0021(4) -0.0003(4) -0.0010(4)
Eu4 0.0202(5) 0.0311(6) 0.0174(5) 0.0021(7) -0.0004(6) -0.0016(5)
Se1 0.0165(11) 0.0229(11) 0.0157(11) 0.0002(9) 0.0011(10) -0.0039(9)
Se2 0.0145(10) 0.0243(10) 0.0170(11) -0.0011(11) -0.0002(10) -0.0021(9)
Se3 0.0143(10) 0.0175(9) 0.0166(10) -0.0015(9) 0.0000(10) -0.0026(8)
Se4 0.0145(9) 0.0166(8) 0.0167(8) -0.0002(12) -0.0002(12) -0.0016(8)
Se5 0.0139(9) 0.0167(8) 0.0132(9) 0.0003(10) -0.0020(10) 0.0010(8)
Se6 0.0132(9) 0.0155(9) 0.0153(10) -0.0017(10) 0.0013(9) -0.0003(8)
Se7 0.0159(10) 0.0182(9) 0.0168(10) -0.0016(11) 0.0005(11) -0.0014(8)
Se8 0.0169(10) 0.0161(9) 0.0151(10) 0.0008(10) -0.0006(10) 0.0015(8)
Se9 0.0159(9) 0.0152(8) 0.0182(9) -0.0031(12) 0.0003(12) 0.0002(7)
Se10 0.0159(9) 0.0152(8) 0.0160(8) -0.0020(12) -0.0009(12) 0.0006(8)
Se11 0.0140(10) 0.0176(9) 0.0155(10) -0.0010(9) 0.0016(8) -0.0020(8)
Se12 0.0134(11) 0.0157(10) 0.0161(9) 0.0007(9) 0.0003(8) -0.0007(9)

loop_
_atom_type_symbol
_atom_type_description
_atom_type_scat_dispersion_real
_atom_type_scat_dispersion_imag
_atom_type_scat_source
Se Se -0.0929 2.2259 'International Tables Vol C Tables 4.2.6.8 and 6.1.1.4'
Eu Eu -0.1578 3.6682 'International Tables Vol C Tables 4.2.6.8 and 6.1.1.4'
Bi Bi -4.1077 10.2566 'International Tables Vol C Tables 4.2.6.8 and 6.1.1.4'

loop_
_geom_angle_atom_site_label_1
_geom_angle_atom_site_label_2
_geom_angle_atom_site_label_3
_geom_angle
_geom_angle_site_symmetry_1
_geom_angle_site_symmetry_3
Se8 Bi1 Se1 90.21(8) 4_566 2_665
Se8 Bi1 Se3 95.03(8) 4_566 1_556
Se1 Bi1 Se3 91.59(8) 2_665 1_556
Se8 Bi1 Se1 87.65(8) 4_566 2_664
Se1 Bi1 Se1 92.53(8) 2_665 2_664
Se3 Bi1 Se1 175.08(8) 1_556 2_664
Se8 Bi1 Se3 92.24(8) 4_566 .
Se1 Bi1 Se3 176.62(8) 2_665 .
Se3 Bi1 Se3 90.51(8) 1_556 .
Se1 Bi1 Se3 85.25(8) 2_664 .
Se6 Bi2 Se2 93.54(8) 4_566 1_556
Se6 Bi2 Se2 90.97(8) 4_566 .
Se2 Bi2 Se2 94.93(8) 1_556 .
Se6 Bi2 Se3 89.14(8) 4_566 1_556
Se2 Bi2 Se3 91.55(9) 1_556 1_556
Se2 Bi2 Se3 173.50(8) . 1_556
Se6 Bi2 Se3 86.92(7) 4_566 .
Se2 Bi2 Se3 178.17(9) 1_556 .
Se2 Bi2 Se3 86.84(8) . .
Se3 Bi2 Se3 86.68(7) 1_556 .
Se10 Bi3 Se11 95.71(8) 3_656 .
Se10 Bi3 Se1 88.55(8) 3_656 1_565
Se11 Bi3 Se1 92.74(8) . 1_565
Se10 Bi3 Se11 96.20(8) 3_656 1_554
Se11 Bi3 Se11 94.83(8) . 1_554
Se1 Bi3 Se11 170.61(8) 1_565 1_554
Se10 Bi3 Se7 179.49(9) 3_656 3_655
Se11 Bi3 Se7 84.29(8) . 3_655
Se1 Bi3 Se7 91.96(8) 1_565 3_655
Se11 Bi3 Se7 83.29(7) 1_554 3_655
Se10 Bi3 Se1 89.54(8) 3_656 1_564
Se11 Bi3 Se1 174.75(8) . 1_564
Se1 Bi3 Se1 87.19(7) 1_565 1_564
Se11 Bi3 Se1 84.76(7) 1_554 1_564
Se7 Bi3 Se1 90.46(7) 3_655 1_564
Se5 Bi4 Se7 90.76(8) . 3_656
Se5 Bi4 Se7 90.20(8) . 3_655
Se7 Bi4 Se7 98.29(8) 3_656 3_655
Se5 Bi4 Se2 89.03(8) . 1_556
Se7 Bi4 Se2 90.11(9) 3_656 1_556
Se7 Bi4 Se2 171.57(8) 3_655 1_556
Se5 Bi4 Se2 88.55(8) . .
Se7 Bi4 Se2 173.27(9) 3_656 .
Se7 Bi4 Se2 88.40(8) 3_655 .
Se2 Bi4 Se2 83.19(7) 1_556 .
Se5 Eu1 Se10 141.79(7) . 1_554
Se5 Eu1 Se5 84.81(7) . 1_554
Se10 Eu1 Se5 83.40(7) 1_554 1_554
Se5 Eu1 Se10 83.73(8) . .
Se10 Eu1 Se10 84.09(6) 1_554 .
Se5 Eu1 Se10 142.80(7) 1_554 .
Se5 Eu1 Se9 71.64(7) . 3_646
Se10 Eu1 Se9 142.65(7) 1_554 3_646
Se5 Eu1 Se9 124.25(7) 1_554 3_646
Se10 Eu1 Se9 84.94(8) . 3_646
Se5 Eu1 Se11 127.88(7) . 3_646
Se10 Eu1 Se11 84.53(7) 1_554 3_646
Se5 Eu1 Se11 134.46(7) 1_554 3_646
Se10 Eu1 Se11 78.64(6) . 3_646
Se9 Eu1 Se11 58.31(6) 3_646 3_646
Se5 Eu1 Se9 123.55(7) . 3_645
Se10 Eu1 Se9 85.87(8) 1_554 3_645
Se5 Eu1 Se9 70.32(7) 1_554 3_645
Se10 Eu1 Se9 143.13(7) . 3_645
Se9 Eu1 Se9 81.87(6) 3_646 3_645
Se11 Eu1 Se9 65.12(6) 3_646 3_645
Se5 Eu1 Se7 75.17(7) . 3_655
Se10 Eu1 Se7 66.65(7) 1_554 3_655
Se5 Eu1 Se7 73.96(7) 1_554 3_655
Se10 Eu1 Se7 68.91(7) . 3_655
Se9 Eu1 Se7 139.55(9) 3_646 3_655
Se11 Eu1 Se7 137.97(7) 3_646 3_655
Se9 Eu1 Se7 136.93(9) 3_645 3_655
Se5 Eu1 Se12 79.98(7) . 3_646
Se10 Eu1 Se12 126.68(8) 1_554 3_646
Se5 Eu1 Se12 66.19(7) 1_554 3_646
Se10 Eu1 Se12 144.87(8) . 3_646
Se9 Eu1 Se12 60.45(7) 3_646 3_646
Se11 Eu1 Se12 87.18(7) 3_646 3_646
Se9 Eu1 Se12 43.78(6) 3_645 3_646
Se7 Eu1 Se12 134.43(7) 3_655 3_646
Se5 Eu1 Eu1 131.49(5) . 1_554
Se10 Eu1 Eu1 48.67(6) 1_554 1_554
Se5 Eu1 Eu1 46.68(5) 1_554 1_554
Se10 Eu1 Eu1 132.76(5) . 1_554
Se9 Eu1 Eu1 130.80(6) 3_646 1_554
Se11 Eu1 Eu1 94.49(5) 3_646 1_554
Se9 Eu1 Eu1 48.93(5) 3_645 1_554
Se7 Eu1 Eu1 88.80(6) 3_655 1_554
Se12 Eu1 Eu1 79.83(5) 3_646 1_554
Se5 Eu1 Eu1 48.51(5) . 1_556
Se10 Eu1 Eu1 131.33(6) 1_554 1_556
Se5 Eu1 Eu1 133.32(5) 1_554 1_556
Se10 Eu1 Eu1 47.24(5) . 1_556
Se9 Eu1 Eu1 49.20(6) 3_646 1_556
Se11 Eu1 Eu1 85.51(5) 3_646 1_556
Se9 Eu1 Eu1 131.07(5) 3_645 1_556
Se7 Eu1 Eu1 91.20(6) 3_655 1_556
Se12 Eu1 Eu1 100.17(5) 3_646 1_556
Eu1 Eu1 Eu1 180.00(7) 1_554 1_556
Se5 Eu1 Eu2 45.21(5) . 3_655
Se10 Eu1 Eu2 127.92(6) 1_554 3_655
Se5 Eu1 Eu2 45.47(5) 1_554 3_655
Se10 Eu1 Eu2 128.17(6) . 3_655
Se9 Eu1 Eu2 86.07(5) 3_646 3_655
Se11 Eu1 Eu2 135.14(6) 3_646 3_655
Se9 Eu1 Eu2 85.12(5) 3_645 3_655
Se7 Eu1 Eu2 86.70(5) 3_655 3_655
Se12 Eu1 Eu2 49.54(5) 3_646 3_655
Eu1 Eu1 Eu2 89.26(3) 1_554 3_655
Eu1 Eu1 Eu2 90.74(3) 1_556 3_655
Se6 Eu2 Se5 87.98(8) 2_564 3_645
Se6 Eu2 Se5 151.73(7) 2_564 3_646
Se5 Eu2 Se5 86.07(7) 3_645 3_646
Se6 Eu2 Se6 85.98(7) 2_564 2_565
Se5 Eu2 Se6 151.99(7) 3_645 2_565
Se5 Eu2 Se6 86.44(8) 3_646 2_565
Se6 Eu2 Se4 133.38(7) 2_564 1_545
Se5 Eu2 Se4 123.50(7) 3_645 1_545
Se5 Eu2 Se4 71.27(7) 3_646 1_545
Se6 Eu2 Se4 79.01(7) 2_565 1_545
Se6 Eu2 Se4 72.15(7) 2_564 2_564
Se5 Eu2 Se4 128.79(8) 3_645 2_564
Se5 Eu2 Se4 131.36(8) 3_646 2_564
Se6 Eu2 Se4 74.78(7) 2_565 2_564
Se4 Eu2 Se4 61.38(6) 1_545 2_564
Se6 Eu2 Se4 78.23(7) 2_564 1_544
Se5 Eu2 Se4 69.89(7) 3_645 1_544
Se5 Eu2 Se4 124.86(7) 3_646 1_544
Se6 Eu2 Se4 134.88(7) 2_565 1_544
Se4 Eu2 Se4 81.90(6) 1_545 1_544
Se4 Eu2 Se4 60.18(6) 2_564 1_544
Se6 Eu2 Se12 138.86(7) 2_564 1_544
Se5 Eu2 Se12 79.67(7) 3_645 1_544
Se5 Eu2 Se12 66.76(6) 3_646 1_544
Se6 Eu2 Se12 121.46(7) 2_565 1_544
Se4 Eu2 Se12 43.91(6) 1_545 1_544
Se4 Eu2 Se12 85.45(7) 2_564 1_544
Se4 Eu2 Se12 60.65(7) 1_544 1_544
Se6 Eu2 Se2 74.96(7) 2_564 3_645
Se5 Eu2 Se2 77.65(7) 3_645 3_645
Se5 Eu2 Se2 76.77(7) 3_646 3_645
Se6 Eu2 Se2 74.37(7) 2_565 3_645
Se4 Eu2 Se2 139.26(9) 1_545 3_645
Se4 Eu2 Se2 135.89(7) 2_564 3_645
Se4 Eu2 Se2 138.21(8) 1_544 3_645
Se12 Eu2 Se2 137.98(7) 1_544 3_645
Se6 Eu2 Eu2 47.72(5) 2_564 1_554
Se5 Eu2 Eu2 47.12(5) 3_645 1_554
Se5 Eu2 Eu2 133.19(5) 3_646 1_554
Se6 Eu2 Eu2 133.70(5) 2_565 1_554
Se4 Eu2 Eu2 129.74(6) 1_545 1_554
Se4 Eu2 Eu2 88.42(6) 2_564 1_554
Se4 Eu2 Eu2 47.84(5) 1_544 1_554
Se12 Eu2 Eu2 99.14(5) 1_544 1_554
Se2 Eu2 Eu2 90.68(5) 3_645 1_554
Se6 Eu2 Eu2 132.28(5) 2_564 1_556
Se5 Eu2 Eu2 132.88(5) 3_645 1_556
Se5 Eu2 Eu2 46.81(5) 3_646 1_556
Se6 Eu2 Eu2 46.30(5) 2_565 1_556
Se4 Eu2 Eu2 50.26(6) 1_545 1_556
Se4 Eu2 Eu2 91.58(6) 2_564 1_556
Se4 Eu2 Eu2 132.16(5) 1_544 1_556
Se12 Eu2 Eu2 80.86(5) 1_544 1_556
Se2 Eu2 Eu2 89.32(5) 3_645 1_556
Eu2 Eu2 Eu2 180.00(5) 1_554 1_556
Se6 Eu2 Eu3 46.76(5) 2_564 2_564
Se5 Eu2 Eu3 134.66(6) 3_645 2_564
Se5 Eu2 Eu3 131.20(6) 3_646 2_564
Se6 Eu2 Eu3 44.79(5) 2_565 2_564
Se4 Eu2 Eu3 96.02(5) 1_545 2_564
Se4 Eu2 Eu3 49.63(5) 2_564 2_564
Se4 Eu2 Eu3 98.02(5) 1_544 2_564
Se12 Eu2 Eu3 133.55(6) 1_544 2_564
Se2 Eu2 Eu3 86.34(5) 3_645 2_564
Eu2 Eu2 Eu3 91.71(2) 1_554 2_564
Eu2 Eu2 Eu3 88.29(2) 1_556 2_564
Se6 Eu3 Se8 92.57(8) 1_556 1_556
Se6 Eu3 Se12 119.77(8) 1_556 1_554
Se8 Eu3 Se12 123.52(8) 1_556 1_554
Se6 Eu3 Se9 126.63(8) 1_556 .
Se8 Eu3 Se9 77.22(8) 1_556 .
Se12 Eu3 Se9 46.33(7) 1_554 .
Se6 Eu3 Se6 86.00(7) 1_556 .
Se8 Eu3 Se6 158.88(7) 1_556 .
Se12 Eu3 Se6 74.52(7) 1_554 .
Se9 Eu3 Se6 120.16(8) . .
Se6 Eu3 Se8 158.96(7) 1_556 .
Se8 Eu3 Se8 85.15(7) 1_556 .
Se12 Eu3 Se8 78.05(7) 1_554 .
Se9 Eu3 Se8 73.28(7) . .
Se6 Eu3 Se8 88.67(7) . .
Se6 Eu3 Se3 78.48(7) 1_556 4_466
Se8 Eu3 Se3 81.33(7) 1_556 4_466
Se12 Eu3 Se3 145.04(8) 1_554 4_466
Se9 Eu3 Se3 147.21(8) . 4_466
Se6 Eu3 Se3 77.73(7) . 4_466
Se8 Eu3 Se3 80.50(7) . 4_466
Se6 Eu3 Se4 75.13(7) 1_556 .
Se8 Eu3 Se4 129.59(8) 1_556 .
Se12 Eu3 Se4 44.64(7) 1_554 .
Se9 Eu3 Se4 72.65(6) . .
Se6 Eu3 Se4 70.35(7) . .
Se8 Eu3 Se4 121.91(8) . .
Se3 Eu3 Se4 139.51(7) 4_466 .
Se6 Eu3 Se12 68.71(7) 1_556 .
Se8 Eu3 Se12 72.03(7) 1_556 .
Se12 Eu3 Se12 78.44(7) 1_554 .
Se9 Eu3 Se12 58.24(7) . .
Se6 Eu3 Se12 126.23(7) . .
Se8 Eu3 Se12 129.51(7) . .
Se3 Eu3 Se12 136.03(7) 4_466 .
Se4 Eu3 Se12 57.84(7) . .
Se6 Eu3 Eu3 131.96(5) 1_556 1_554
Se8 Eu3 Eu3 131.52(5) 1_556 1_554
Se12 Eu3 Eu3 56.17(5) 1_554 1_554
Se9 Eu3 Eu3 86.82(6) . 1_554
Se6 Eu3 Eu3 45.97(5) . 1_554
Se8 Eu3 Eu3 46.37(5) . 1_554
Se3 Eu3 Eu3 89.17(5) 4_466 1_554
Se4 Eu3 Eu3 86.23(6) . 1_554
Se12 Eu3 Eu3 134.60(4) . 1_554
Se6 Eu3 Eu3 48.04(5) 1_556 1_556
Se8 Eu3 Eu3 48.48(5) 1_556 1_556
Se12 Eu3 Eu3 123.83(5) 1_554 1_556
Se9 Eu3 Eu3 93.18(6) . 1_556
Se6 Eu3 Eu3 134.03(5) . 1_556
Se8 Eu3 Eu3 133.63(5) . 1_556
Se3 Eu3 Eu3 90.83(5) 4_466 1_556
Se4 Eu3 Eu3 93.77(6) . 1_556
Se12 Eu3 Eu3 45.40(4) . 1_556
Eu3 Eu3 Eu3 180.00(3) 1_554 1_556
Se6 Eu3 Eu2 46.47(5) 1_556 2_565
Se8 Eu3 Eu2 138.93(6) 1_556 2_565
Se12 Eu3 Eu2 84.09(6) 1_554 2_565
Se9 Eu3 Eu2 121.17(6) . 2_565
Se6 Eu3 Eu2 45.10(5) . 2_565
Se8 Eu3 Eu2 133.57(6) . 2_565
Se3 Eu3 Eu2 91.18(6) 4_466 2_565
Se4 Eu3 Eu2 48.53(4) . 2_565
Se12 Eu3 Eu2 86.96(5) . 2_565
Eu3 Eu3 Eu2 88.29(2) 1_554 2_565
Eu3 Eu3 Eu2 91.71(2) 1_556 2_565
Se8 Eu4 Se10 149.12(8) 3_646 3_646
Se8 Eu4 Se10 88.48(8) 3_646 3_647
Se10 Eu4 Se10 83.70(6) 3_646 3_647
Se8 Eu4 Se8 84.02(7) 3_646 3_645
Se10 Eu4 Se8 87.97(8) 3_646 3_645
Se10 Eu4 Se8 149.96(8) 3_647 3_645
Se8 Eu4 Se11 118.35(8) 3_646 3_646
Se10 Eu4 Se11 87.70(7) 3_646 3_646
Se10 Eu4 Se11 133.77(7) 3_647 3_646
Se8 Eu4 Se11 74.34(7) 3_645 3_646
Se8 Eu4 Se1 74.31(7) 3_646 .
Se10 Eu4 Se1 74.84(7) 3_646 .
Se10 Eu4 Se1 77.64(7) 3_647 .
Se8 Eu4 Se1 72.32(7) 3_645 .
Se11 Eu4 Se1 142.65(8) 3_646 .
Se8 Eu4 Se7 134.24(8) 3_646 1_556
Se10 Eu4 Se7 66.92(7) 3_646 1_556
Se10 Eu4 Se7 63.27(7) 3_647 1_556
Se8 Eu4 Se7 137.91(8) 3_645 1_556
Se11 Eu4 Se7 71.57(7) 3_646 1_556
Se1 Eu4 Se7 126.97(7) . 1_556
Se8 Eu4 Se11 70.72(7) 3_646 3_647
Se10 Eu4 Se11 136.54(7) 3_646 3_647
Se10 Eu4 Se11 80.93(7) 3_647 3_647
Se8 Eu4 Se11 123.10(7) 3_645 3_647
Se11 Eu4 Se11 74.73(6) 3_646 3_647
Se1 Eu4 Se11 139.13(8) . 3_647
Se7 Eu4 Se11 69.85(6) 1_556 3_647
Se8 Eu4 Eu4 49.01(5) 3_646 1_556
Se10 Eu4 Eu4 131.13(6) 3_646 1_556
Se10 Eu4 Eu4 47.43(6) 3_647 1_556
Se8 Eu4 Eu4 133.02(5) 3_645 1_556
Se11 Eu4 Eu4 123.64(5) 3_646 1_556
Se1 Eu4 Eu4 91.81(5) . 1_556
Se7 Eu4 Eu4 87.12(6) 1_556 1_556
Se11 Eu4 Eu4 48.91(4) 3_647 1_556
Se8 Eu4 Eu4 130.99(5) 3_646 1_554
Se10 Eu4 Eu4 48.87(6) 3_646 1_554
Se10 Eu4 Eu4 132.57(6) 3_647 1_554
Se8 Eu4 Eu4 46.98(5) 3_645 1_554
Se11 Eu4 Eu4 56.36(5) 3_646 1_554
Se1 Eu4 Eu4 88.19(5) . 1_554
Se7 Eu4 Eu4 92.88(6) 1_556 1_554
Se11 Eu4 Eu4 131.09(4) 3_647 1_554
Eu4 Eu4 Eu4 180.00(11) 1_556 1_554
Bi1 Se1 Bi3 93.29(8) 2_664 1_545
Bi1 Se1 Bi1 92.53(8) 2_664 2_665
Bi3 Se1 Bi1 172.42(10) 1_545 2_665
Bi1 Se1 Bi3 175.35(11) 2_664 1_546
Bi3 Se1 Bi3 87.19(7) 1_545 1_546
Bi1 Se1 Bi3 86.61(7) 2_665 1_546
Bi1 Se1 Eu4 94.64(8) 2_664 .
Bi3 Se1 Eu4 92.53(8) 1_545 .
Bi1 Se1 Eu4 91.83(7) 2_665 .
Bi3 Se1 Eu4 89.96(7) 1_546 .
Bi2 Se2 Bi2 94.93(8) 1_554 .
Bi2 Se2 Bi4 92.43(9) 1_554 1_554
Bi2 Se2 Bi4 172.36(11) . 1_554
Bi2 Se2 Bi4 175.24(11) 1_554 .
Bi2 Se2 Bi4 89.39(8) . .
Bi4 Se2 Bi4 83.19(7) 1_554 .
Bi2 Se2 Eu2 90.78(8) 1_554 3_655
Bi2 Se2 Eu2 89.77(7) . 3_655
Bi4 Se2 Eu2 88.08(7) 1_554 3_655
Bi4 Se2 Eu2 87.22(7) . 3_655
Bi1 Se3 Bi2 94.43(8) 1_554 1_554
Bi1 Se3 Bi1 90.51(8) 1_554 .
Bi2 Se3 Bi1 175.04(10) 1_554 .
Bi1 Se3 Bi2 178.81(10) 1_554 .
Bi2 Se3 Bi2 86.68(7) 1_554 .
Bi1 Se3 Bi2 88.38(7) . .
Bi1 Se3 Eu3 88.05(7) 1_554 4_566
Bi2 Se3 Eu3 90.42(7) 1_554 4_566
Bi1 Se3 Eu3 89.31(7) . 4_566
Bi2 Se3 Eu3 91.52(7) . 4_566
Se12 Se4 Eu2 72.07(10) 1_554 1_565
Se12 Se4 Eu2 123.08(12) 1_554 2_565
Eu2 Se4 Eu2 120.95(9) 1_565 2_565
Se12 Se4 Eu2 119.32(10) 1_554 1_566
Eu2 Se4 Eu2 81.90(6) 1_565 1_566
Eu2 Se4 Eu2 117.41(9) 2_565 1_566
Se12 Se4 Eu3 62.13(8) 1_554 .
Eu2 Se4 Eu3 133.75(10) 1_565 .
Eu2 Se4 Eu3 81.84(6) 2_565 .
Eu2 Se4 Eu3 125.59(10) 1_566 .
Bi4 Se5 Eu1 100.46(8) . .
Bi4 Se5 Eu2 106.47(8) . 3_655
Eu1 Se5 Eu2 89.60(8) . 3_655
Bi4 Se5 Eu2 105.85(8) . 3_656
Eu1 Se5 Eu2 153.49(8) . 3_656
Eu2 Se5 Eu2 86.07(7) 3_655 3_656
Bi4 Se5 Eu1 99.66(8) . 1_556
Eu1 Se5 Eu1 84.81(7) . 1_556
Eu2 Se5 Eu1 153.87(8) 3_655 1_556
Eu2 Se5 Eu1 87.66(8) 3_656 1_556
Bi2 Se6 Eu3 101.91(8) 4_466 1_554
Bi2 Se6 Eu2 103.94(8) 4_466 2_565
Eu3 Se6 Eu2 154.14(9) 1_554 2_565
Bi2 Se6 Eu2 101.30(8) 4_466 2_564
Eu3 Se6 Eu2 88.73(7) 1_554 2_564
Eu2 Se6 Eu2 85.98(7) 2_565 2_564
Bi2 Se6 Eu3 103.83(8) 4_466 .
Eu3 Se6 Eu3 86.00(7) 1_554 .
Eu2 Se6 Eu3 88.14(7) 2_565 .
Eu2 Se6 Eu3 154.88(9) 2_564 .
Bi4 Se7 Bi4 98.29(8) 3_646 3_645
Bi4 Se7 Bi3 94.09(8) 3_646 3_645
Bi4 Se7 Bi3 92.48(8) 3_645 3_645
Bi4 Se7 Eu1 95.29(8) 3_646 3_645
Bi4 Se7 Eu1 93.44(8) 3_645 3_645
Bi3 Se7 Eu1 168.07(9) 3_645 3_645
Bi4 Se7 Eu4 133.86(11) 3_646 1_554
Bi4 Se7 Eu4 127.64(10) 3_645 1_554
Bi3 Se7 Eu4 81.25(6) 3_645 1_554
Eu1 Se7 Eu4 86.94(7) 3_645 1_554
Bi1 Se8 Eu3 95.55(8) 4_466 1_554
Bi1 Se8 Eu4 105.80(8) 4_466 3_656
Eu3 Se8 Eu4 158.65(9) 1_554 3_656
Bi1 Se8 Eu3 97.80(8) 4_466 .
Eu3 Se8 Eu3 85.15(7) 1_554 .
Eu4 Se8 Eu3 91.57(8) 3_656 .
Bi1 Se8 Eu4 102.82(8) 4_466 3_655
Eu3 Se8 Eu4 91.64(8) 1_554 3_655
Eu4 Se8 Eu4 84.02(7) 3_656 3_655
Eu3 Se8 Eu4 159.34(9) . 3_655
Se12 Se9 Eu3 65.15(9) 1_554 .
Se12 Se9 Eu1 118.97(10) 1_554 3_656
Eu3 Se9 Eu1 128.88(10) . 3_656
Se12 Se9 Eu1 70.26(10) 1_554 3_655
Eu3 Se9 Eu1 134.24(10) . 3_655
Eu1 Se9 Eu1 81.87(6) 3_656 3_655
Bi3 Se10 Eu1 92.35(8) 3_646 1_556
Bi3 Se10 Eu4 104.08(8) 3_646 3_656
Eu1 Se10 Eu4 163.54(8) 1_556 3_656
Bi3 Se10 Eu1 93.19(7) 3_646 .
Eu1 Se10 Eu1 84.09(6) 1_556 .
Eu4 Se10 Eu1 93.80(9) 3_656 .
Bi3 Se10 Eu4 102.84(8) 3_646 3_657
Eu1 Se10 Eu4 93.80(9) 1_556 3_657
Eu4 Se10 Eu4 83.70(6) 3_656 3_657
Eu1 Se10 Eu4 163.91(8) . 3_657
Bi3 Se11 Bi3 94.83(8) . 1_556
Bi3 Se11 Eu1 92.34(7) . 3_656
Bi3 Se11 Eu1 85.81(7) 1_556 3_656
Bi3 Se11 Eu4 90.14(7) . 3_656
Bi3 Se11 Eu4 141.72(9) 1_556 3_656
Eu1 Se11 Eu4 131.96(9) 3_656 3_656
Bi3 Se11 Eu4 145.47(9) . 3_657
Bi3 Se11 Eu4 80.05(6) 1_556 3_657
Eu1 Se11 Eu4 120.96(8) 3_656 3_657
Eu4 Se11 Eu4 74.73(6) 3_656 3_657
Se4 Se12 Se9 103.46(13) 1_556 1_556
Se4 Se12 Eu3 73.23(9) 1_556 1_556
Se9 Se12 Eu3 68.52(8) 1_556 1_556
Se4 Se12 Eu1 127.14(11) 1_556 3_656
Se9 Se12 Eu1 65.96(9) 1_556 3_656
Eu3 Se12 Eu1 133.34(9) 1_556 3_656
Se4 Se12 Eu2 64.02(9) 1_556 1_566
Se9 Se12 Eu2 126.58(11) 1_556 1_566
Eu3 Se12 Eu2 136.76(9) 1_556 1_566
Eu1 Se12 Eu2 81.30(7) 3_656 1_566
Se4 Se12 Eu3 118.24(11) 1_556 .
Se9 Se12 Eu3 115.20(11) 1_556 .
Eu3 Se12 Eu3 78.44(7) 1_556 .
Eu1 Se12 Eu3 112.34(7) 3_656 .
Eu2 Se12 Eu3 115.92(7) 1_566 .

loop_
_geom_bond_atom_site_label_1
_geom_bond_atom_site_label_2
_geom_bond_distance
_geom_bond_site_symmetry_2
Bi1 Se8 2.685(3) 4_566
Bi1 Se1 2.836(3) 2_665
Bi1 Se3 2.890(3) 1_556
Bi1 Se1 3.007(3) 2_664
Bi1 Se3 3.055(3) .
Bi2 Se6 2.657(3) 4_566
Bi2 Se2 2.817(3) 1_556
Bi2 Se2 2.915(3) .
Bi2 Se3 3.002(3) 1_556
Bi2 Se3 3.150(3) .
Bi3 Se10 2.733(2) 3_656
Bi3 Se11 2.743(3) .
Bi3 Se1 2.972(3) 1_565
Bi3 Se11 2.989(3) 1_554
Bi3 Se7 3.131(2) 3_655
Bi3 Se1 3.150(3) 1_564
Bi4 Se5 2.648(2) .
Bi4 Se7 2.779(3) 3_656
Bi4 Se7 2.805(3) 3_655
Bi4 Se2 3.150(3) 1_556
Bi4 Se2 3.212(3) .
Eu1 Se5 3.085(3) .
Eu1 Se10 3.118(3) 1_554
Eu1 Se5 3.177(3) 1_554
Eu1 Se10 3.189(3) .
Eu1 Se9 3.216(3) 3_646
Eu1 Se11 3.218(3) 3_646
Eu1 Se9 3.230(3) 3_645
Eu1 Se7 3.247(3) 3_655
Eu1 Se12 3.329(3) 3_646
Eu1 Eu1 4.2237(8) 1_554
Eu1 Eu1 4.2237(8) 1_556
Eu1 Eu2 4.3488(19) 3_655
Eu2 Se6 3.061(3) 2_564
Eu2 Se5 3.087(3) 3_645
Eu2 Se5 3.103(3) 3_646
Eu2 Se6 3.133(3) 2_565
Eu2 Se4 3.163(3) 1_545
Eu2 Se4 3.269(2) 2_564
Eu2 Se4 3.281(3) 1_544
Eu2 Se12 3.347(3) 1_544
Eu2 Se2 3.455(3) 3_645
Eu2 Eu2 4.2237(8) 1_554
Eu2 Eu2 4.2237(8) 1_556
Eu2 Eu3 4.319(2) 2_564
Eu3 Se6 3.044(3) 1_556
Eu3 Se8 3.068(3) 1_556
Eu3 Se12 3.069(3) 1_554
Eu3 Se9 3.148(3) .
Eu3 Se6 3.148(3) .
Eu3 Se8 3.174(3) .
Eu3 Se3 3.241(3) 4_466
Eu3 Se4 3.324(3) .
Eu3 Se12 3.581(3) .
Eu3 Eu3 4.2237(8) 1_554
Eu3 Eu3 4.2237(8) 1_556
Eu3 Eu2 4.319(2) 2_565
Eu4 Se8 3.105(3) 3_646
Eu4 Se10 3.130(3) 3_646
Eu4 Se10 3.201(3) 3_647
Eu4 Se8 3.205(3) 3_645
Eu4 Se11 3.300(3) 3_646
Eu4 Se1 3.419(3) .
Eu4 Se7 3.456(3) 1_556
Eu4 Se11 3.645(3) 3_647
Eu4 Eu4 4.2237(8) 1_556
Eu4 Eu4 4.2237(8) 1_554
Se1 Bi1 2.836(3) 2_664
Se1 Bi3 2.972(3) 1_545
Se1 Bi1 3.007(3) 2_665
Se1 Bi3 3.150(3) 1_546
Se2 Bi2 2.817(3) 1_554
Se2 Bi4 3.150(3) 1_554
Se2 Eu2 3.455(3) 3_655
Se3 Bi1 2.890(3) 1_554
Se3 Bi2 3.002(3) 1_554
Se3 Eu3 3.241(3) 4_566
Se4 Se12 2.440(4) 1_554
Se4 Eu2 3.163(3) 1_565
Se4 Eu2 3.269(2) 2_565
Se4 Eu2 3.281(3) 1_566
Se5 Eu2 3.087(3) 3_655
Se5 Eu2 3.103(3) 3_656
Se5 Eu1 3.177(3) 1_556
Se6 Bi2 2.657(3) 4_466
Se6 Eu3 3.044(3) 1_554
Se6 Eu2 3.061(3) 2_565
Se6 Eu2 3.133(3) 2_564
Se7 Bi4 2.779(3) 3_646
Se7 Bi4 2.805(3) 3_645
Se7 Bi3 3.131(2) 3_645
Se7 Eu1 3.247(3) 3_645
Se7 Eu4 3.456(3) 1_554
Se8 Bi1 2.685(3) 4_466
Se8 Eu3 3.068(3) 1_554
Se8 Eu4 3.105(3) 3_656
Se8 Eu4 3.205(3) 3_655
Se9 Se12 2.447(4) 1_554
Se9 Eu1 3.216(3) 3_656
Se9 Eu1 3.230(3) 3_655
Se10 Bi3 2.733(2) 3_646
Se10 Eu1 3.118(3) 1_556
Se10 Eu4 3.130(3) 3_656
Se10 Eu4 3.201(3) 3_657
Se11 Bi3 2.989(3) 1_556
Se11 Eu1 3.218(3) 3_656
Se11 Eu4 3.300(3) 3_656
Se11 Eu4 3.645(3) 3_657
Se12 Se4 2.440(4) 1_556
Se12 Se9 2.447(4) 1_556
Se12 Eu3 3.069(3) 1_556
Se12 Eu1 3.329(3) 3_656
Se12 Eu2 3.347(3) 1_566
